data_4088244
loop_
_publ_author_name
'Xu, Ling'
'Wang, Yang'
'Wang, Yu-Chen'
'Wang, Zitao'
'Zhang, Wen-Xiong'
'Xi, Zhenfeng'

_publ_section_title
;
 Sandwich Lutetacyclopentadiene with the Coordination of Lithium to the
 Diene Unit: Synthesis, Structure, and Transformation
;
_journal_issue 1
_journal_name_full Organometallics
_journal_page_first 5
_journal_paper_doi 10.1021/acs.organomet.5b00957
_journal_volume 35
_journal_year 2015
_chemical_formula_moiety 'C44 H62 K Lu O6 Si2, C7 H8'
_chemical_formula_sum 'C51 H70 K Lu O6 Si2'
_chemical_formula_weight 1049.32
_space_group_crystal_system monoclinic
_space_group_IT_number 14
_space_group_name_Hall '-P 2ybc'
_space_group_name_H-M_alt 'P 1 21/c 1'
_atom_sites_solution_hydrogens geom
_atom_sites_solution_primary direct
_audit_creation_date 2013-07-05
_audit_creation_method
;
  Olex2 1.2
  (compiled Apr 23 2013 17:54:37, GUI svn.r4466)
;
_cell_angle_alpha 90
_cell_angle_beta 92.262(3)
_cell_angle_gamma 90
_cell_formula_units_Z 4
_cell_length_a 18.3346(7)
_cell_length_b 11.0051(3)
_cell_length_c 26.0334(10)
_cell_measurement_reflns_used 8380
_cell_measurement_temperature 180.00(10)
_cell_measurement_theta_max 27.4670
_cell_measurement_theta_min 3.7230
_cell_volume 5248.8(3)
_computing_cell_refinement
;
CrysAlisPro, Agilent Technologies,
Version 1.171.36.28 (release 01-02-2013 CrysAlis171 .NET)
(compiled Feb  1 2013,16:14:44)
;
_computing_data_collection
;
CrysAlisPro, Agilent Technologies,
Version 1.171.36.28 (release 01-02-2013 CrysAlis171 .NET)
(compiled Feb  1 2013,16:14:44)
;
_computing_data_reduction
;
CrysAlisPro, Agilent Technologies,
Version 1.171.36.28 (release 01-02-2013 CrysAlis171 .NET)
(compiled Feb  1 2013,16:14:44)
;
_computing_molecular_graphics
;
O. V. Dolomanov, L. J. Bourhis, R. J. Gildea, J. A. K. Howard and H. Puschmann,
OLEX2: a complete structure solution, refinement and analysis program.
J. Appl. Cryst. (2009). 42, 339-341.
;
_computing_publication_material
;
O. V. Dolomanov, L. J. Bourhis, R. J. Gildea, J. A. K. Howard and H. Puschmann,
OLEX2: a complete structure solution, refinement and analysis program.
J. Appl. Cryst. (2009). 42, 339-341.
;
_computing_structure_refinement
;
SHELXL, G.M. Sheldrick, Acta Cryst.
(2008). A64, 112-122
;
_computing_structure_solution
;
SHELXS, G.M. Sheldrick, Acta Cryst.
(2008). A64, 112-122
;
_diffrn_ambient_temperature 180.00(10)
_diffrn_detector_area_resol_mean 10.3914
_diffrn_measured_fraction_theta_full 0.9980
_diffrn_measured_fraction_theta_max 0.8776
_diffrn_measurement_details
;
#__ type_ start__ end____ width___ exp.time_
  1 omega  -20.00   29.00   1.0000   10.0000
omega____ theta____ kappa____ phi______ frames
    -      -12.3430  -99.0000    0.0000 49

#__ type_ start__ end____ width___ exp.time_
  2 omega  -87.00    2.00   1.0000   10.0000
omega____ theta____ kappa____ phi______ frames
    -      -12.3430  -77.0000   30.0000 89

#__ type_ start__ end____ width___ exp.time_
  3 omega  -31.00   68.00   1.0000   10.0000
omega____ theta____ kappa____ phi______ frames
    -      -12.3430   19.0000 -180.0000 99
;
_diffrn_measurement_device_type 'SuperNova, Dual, Cu at zero, Atlas'
_diffrn_measurement_method '\w scans'
_diffrn_orient_matrix_UB_11 0.0169244000
_diffrn_orient_matrix_UB_12 -0.0119043000
_diffrn_orient_matrix_UB_13 0.0244688000
_diffrn_orient_matrix_UB_21 -0.0315808000
_diffrn_orient_matrix_UB_22 0.0212711000
_diffrn_orient_matrix_UB_23 0.0120175000
_diffrn_orient_matrix_UB_31 -0.0146943000
_diffrn_orient_matrix_UB_32 -0.0596516000
_diffrn_orient_matrix_UB_33 -0.0006080000
_diffrn_radiation_monochromator mirror
_diffrn_radiation_type 'Mo K\a'
_diffrn_radiation_wavelength 0.7107
_diffrn_reflns_av_R_equivalents 0.0404
_diffrn_reflns_av_unetI/netI 0.0509
_diffrn_reflns_Laue_measured_fraction_full 0.998
_diffrn_reflns_Laue_measured_fraction_max 0.999
_diffrn_reflns_limit_h_max 21
_diffrn_reflns_limit_h_min -22
_diffrn_reflns_limit_k_max 13
_diffrn_reflns_limit_k_min -10
_diffrn_reflns_limit_l_max 26
_diffrn_reflns_limit_l_min -32
_diffrn_reflns_number 28758
_diffrn_reflns_point_group_measured_fraction_full 0.998
_diffrn_reflns_point_group_measured_fraction_max 0.999
_diffrn_reflns_theta_full 25.242
_diffrn_reflns_theta_max 26.021
_diffrn_reflns_theta_min 2.893
_diffrn_source 'SuperNova (Mo) X-ray Source'
_exptl_absorpt_coefficient_mu 2.050
_exptl_absorpt_correction_T_max 1.00000
_exptl_absorpt_correction_T_min 0.87583
_exptl_absorpt_correction_type multi-scan
_exptl_absorpt_process_details
;
CrysAlisPro, Agilent Technologies,
Version 1.171.36.28 (release 01-02-2013 CrysAlis171 .NET)
(compiled Feb  1 2013,16:14:44)
Empirical absorption correction using spherical harmonics,
 implemented in SCALE3 ABSPACK scaling algorithm.
;
_exptl_crystal_colour 'clear light yellow'
_exptl_crystal_colour_lustre clear
_exptl_crystal_colour_modifier light
_exptl_crystal_colour_primary yellow
_exptl_crystal_density_diffrn 1.328
_exptl_crystal_description needle
_exptl_crystal_F_000 2168
_exptl_crystal_size_max 0.2
_exptl_crystal_size_mid 0.2
_exptl_crystal_size_min 0.2
_refine_diff_density_max 1.367
_refine_diff_density_min -0.603
_refine_diff_density_rms 0.090
_refine_ls_extinction_method none
_refine_ls_goodness_of_fit_ref 1.079
_refine_ls_hydrogen_treatment constr
_refine_ls_matrix_type full
_refine_ls_number_parameters 557
_refine_ls_number_reflns 10341
_refine_ls_number_restraints 0
_refine_ls_restrained_S_all 1.079
_refine_ls_R_factor_all 0.0528
_refine_ls_R_factor_gt 0.0323
_refine_ls_shift/su_max 0.004
_refine_ls_shift/su_mean 0.000
_refine_ls_structure_factor_coef Fsqd
_refine_ls_weighting_details 'w=1/[\s^2^(Fo^2^)+(0.0197P)^2^+1.9499P] where P=(Fo^2^+2Fc^2^)/3'
_refine_ls_weighting_scheme calc
_refine_ls_wR_factor_gt 0.0588
_refine_ls_wR_factor_ref 0.0680
_reflns_Friedel_coverage 0.000
_reflns_number_gt 8021
_reflns_number_total 10341
_reflns_threshold_expression 'I > 2\s(I)'
_cod_data_source_file om5b00957_si_002.cif
_cod_data_source_block 4
_cod_database_code 4088244
_chemical_oxdiff_formula 'C52 H43 K Lu Si2 O6'
_reflns_odcompleteness_completeness 99.80
_reflns_odcompleteness_iscentric 1
_reflns_odcompleteness_theta 26.32
_olex2_refinement_description
;
1. Fixed Uiso
 At 1.2 times of:
  All C(H) groups, All C(H,H) groups
 At 1.5 times of:
  All C(H,H,H) groups
2.a Secondary CH2 refined with riding coordinates:
 C33(H33A,H33B), C34(H34A,H34B), C35(H35A,H35B), C36(H36A,H36B), C37(H37A,
 H37B), C38(H38A,H38B), C39(H39A,H39B), C40(H40A,H40B), C41(H41A,H41B),
 C42(H42A,H42B), C43(H43A,H43B), C44(H44A,H44B)
2.b Aromatic/amide H refined with riding coordinates:
 C9(H9), C10(H10), C11(H11), C12(H12), C13(H13), C15(H15), C16(H16), C17(H17),
 C18(H18), C19(H19), C23(H23), C24(H24), C25(H25), C26(H26), C27(H27), C28(H28),
  C29(H29), C30(H30), C31(H31), C32(H32), C45(H45), C46(H46), C47(H47),
 C48(H48), C49(H49)
2.c Idealised Me refined as rotating group:
 C5(H5A,H5B,H5C), C6(H6A,H6B,H6C), C7(H7A,H7B,H7C), C20(H20A,H20B,H20C),
 C21(H21A,H21B,H21C), C22(H22A,H22B,H22C), C51(H51A,H51B,H51C)
;
_shelx_estimated_absorpt_t_max 0.685
_shelx_estimated_absorpt_t_min 0.685

loop_
_space_group_symop_operation_xyz
'x, y, z'
'-x, y+1/2, -z+1/2'
'-x, -y, -z'
'x, -y-1/2, z-1/2'

loop_
_atom_site_label
_atom_site_type_symbol
_atom_site_fract_x
_atom_site_fract_y
_atom_site_fract_z
_atom_site_U_iso_or_equiv
_atom_site_adp_type
_atom_site_occupancy
_atom_site_site_symmetry_order
_atom_site_calc_flag
_atom_site_refinement_flags_posn
_atom_site_refinement_flags_adp
Lu1 Lu 0.22063(2) 0.59670(2) 0.60919(2) 0.02668(5) Uani 1 1 d . .
K1 K 0.20371(4) 0.11821(6) 0.58028(3) 0.03031(18) Uani 1 1 d . .
Si1 Si 0.15326(6) 0.62164(8) 0.74424(4) 0.0320(2) Uani 1 1 d . .
Si2 Si 0.41588(6) 0.63584(9) 0.57323(4) 0.0364(3) Uani 1 1 d . .
O1 O 0.16452(14) 0.0566(2) 0.67987(9) 0.0362(6) Uani 1 1 d . .
O2 O 0.05672(14) 0.1383(2) 0.60965(11) 0.0438(7) Uani 1 1 d . .
O3 O 0.09088(18) 0.1100(2) 0.50519(11) 0.0530(8) Uani 1 1 d . .
O4 O 0.23906(19) 0.1123(2) 0.47770(11) 0.0574(9) Uani 1 1 d . .
O5 O 0.34662(17) 0.0440(2) 0.55128(12) 0.0517(8) Uani 1 1 d . .
O6 O 0.31199(14) 0.0594(2) 0.65441(10) 0.0432(7) Uani 1 1 d . .
C1 C 0.22816(19) 0.6304(3) 0.69910(13) 0.0265(8) Uani 1 1 d . .
C2 C 0.29968(19) 0.6446(2) 0.71299(13) 0.0236(7) Uani 1 1 d . .
C3 C 0.35950(19) 0.6487(2) 0.67388(13) 0.0244(8) Uani 1 1 d . .
C4 C 0.34567(19) 0.6385(3) 0.62234(13) 0.0269(8) Uani 1 1 d . .
C5 C 0.1102(2) 0.7746(3) 0.75267(18) 0.0567(12) Uani 1 1 d . .
H5A H 0.1448 0.8286 0.7710 0.085 Uiso 1 1 calc R U
H5B H 0.0662 0.7659 0.7725 0.085 Uiso 1 1 calc R U
H5C H 0.0971 0.8092 0.7189 0.085 Uiso 1 1 calc R U
C6 C 0.0786(2) 0.5225(4) 0.71655(18) 0.0586(13) Uani 1 1 d . .
H6A H 0.0651 0.5497 0.6816 0.088 Uiso 1 1 calc R U
H6B H 0.0359 0.5279 0.7380 0.088 Uiso 1 1 calc R U
H6C H 0.0956 0.4382 0.7156 0.088 Uiso 1 1 calc R U
C7 C 0.1732(3) 0.5562(4) 0.81000(17) 0.0631(13) Uani 1 1 d . .
H7A H 0.2047 0.4848 0.8072 0.095 Uiso 1 1 calc R U
H7B H 0.1273 0.5323 0.8253 0.095 Uiso 1 1 calc R U
H7C H 0.1979 0.6174 0.8318 0.095 Uiso 1 1 calc R U
C8 C 0.32605(19) 0.6515(3) 0.76838(13) 0.0272(8) Uani 1 1 d . .
C9 C 0.3624(2) 0.5536(3) 0.79131(14) 0.0368(9) Uani 1 1 d . .
H9 H 0.3693 0.4820 0.7717 0.044 Uiso 1 1 calc R U
C10 C 0.3885(2) 0.5570(4) 0.84151(16) 0.0513(11) Uani 1 1 d . .
H10 H 0.4132 0.4885 0.8560 0.062 Uiso 1 1 calc R U
C11 C 0.3791(3) 0.6589(4) 0.87068(17) 0.0598(13) Uani 1 1 d . .
H11 H 0.3974 0.6617 0.9053 0.072 Uiso 1 1 calc R U
C12 C 0.3431(3) 0.7566(4) 0.84939(16) 0.0551(12) Uani 1 1 d . .
H12 H 0.3363 0.8275 0.8695 0.066 Uiso 1 1 calc R U
C13 C 0.3164(2) 0.7533(3) 0.79877(15) 0.0397(10) Uani 1 1 d . .
H13 H 0.2911 0.8218 0.7847 0.048 Uiso 1 1 calc R U
C14 C 0.43656(19) 0.6611(3) 0.69610(13) 0.0281(8) Uani 1 1 d . .
C15 C 0.4604(2) 0.7647(3) 0.72213(14) 0.0348(9) Uani 1 1 d . .
H15 H 0.4268 0.8283 0.7282 0.042 Uiso 1 1 calc R U
C16 C 0.5317(2) 0.7767(3) 0.73923(16) 0.0454(10) Uani 1 1 d . .
H16 H 0.5470 0.8488 0.7566 0.054 Uiso 1 1 calc R U
C17 C 0.5816(2) 0.6853(4) 0.73146(17) 0.0526(11) Uani 1 1 d . .
H17 H 0.6310 0.6941 0.7432 0.063 Uiso 1 1 calc R U
C18 C 0.5586(2) 0.5807(3) 0.70632(16) 0.0454(10) Uani 1 1 d . .
H18 H 0.5925 0.5171 0.7007 0.054 Uiso 1 1 calc R U
C19 C 0.4871(2) 0.5683(3) 0.68933(14) 0.0346(9) Uani 1 1 d . .
H19 H 0.4717 0.4953 0.6727 0.042 Uiso 1 1 calc R U
C20 C 0.4952(2) 0.7438(3) 0.58128(18) 0.0580(13) Uani 1 1 d . .
H20A H 0.4773 0.8276 0.5797 0.087 Uiso 1 1 calc R U
H20B H 0.5292 0.7302 0.5537 0.087 Uiso 1 1 calc R U
H20C H 0.5204 0.7296 0.6146 0.087 Uiso 1 1 calc R U
C21 C 0.4544(2) 0.4778(3) 0.56401(16) 0.0488(11) Uani 1 1 d . .
H21A H 0.5056 0.4761 0.5762 0.073 Uiso 1 1 calc R U
H21B H 0.4510 0.4565 0.5274 0.073 Uiso 1 1 calc R U
H21C H 0.4264 0.4191 0.5836 0.073 Uiso 1 1 calc R U
C22 C 0.3723(3) 0.6771(4) 0.50905(16) 0.0608(13) Uani 1 1 d . .
H22A H 0.3308 0.6232 0.5014 0.091 Uiso 1 1 calc R U
H22B H 0.4082 0.6682 0.4824 0.091 Uiso 1 1 calc R U
H22C H 0.3553 0.7615 0.5099 0.091 Uiso 1 1 calc R U
C23 C 0.1592(2) 0.8129(3) 0.60536(15) 0.0392(10) Uani 1 1 d . .
H23 H 0.1648 0.8613 0.6355 0.047 Uiso 1 1 calc R U
C24 C 0.2067(2) 0.8097(3) 0.56508(16) 0.0440(10) Uani 1 1 d . .
H24 H 0.2502 0.8560 0.5628 0.053 Uiso 1 1 calc R U
C25 C 0.1796(3) 0.7270(3) 0.52873(16) 0.0507(12) Uani 1 1 d . .
H25 H 0.2016 0.7063 0.4975 0.061 Uiso 1 1 calc R U
C26 C 0.1150(3) 0.6800(3) 0.54596(17) 0.0532(12) Uani 1 1 d . .
H26 H 0.0847 0.6221 0.5284 0.064 Uiso 1 1 calc R U
C27 C 0.1018(2) 0.7325(3) 0.59395(16) 0.0449(10) Uani 1 1 d . .
H27 H 0.0614 0.7164 0.6147 0.054 Uiso 1 1 calc R U
C28 C 0.2088(2) 0.3708(3) 0.63874(17) 0.0423(10) Uani 1 1 d . .
H28 H 0.2027 0.3584 0.6744 0.051 Uiso 1 1 calc R U
C29 C 0.1528(2) 0.3893(3) 0.60175(17) 0.0423(10) Uani 1 1 d . .
H29 H 0.1021 0.3927 0.6079 0.051 Uiso 1 1 calc R U
C30 C 0.1845(3) 0.4018(3) 0.55389(16) 0.0459(11) Uani 1 1 d . .
H30 H 0.1591 0.4141 0.5218 0.055 Uiso 1 1 calc R U
C31 C 0.2601(3) 0.3930(3) 0.56183(16) 0.0447(11) Uani 1 1 d . .
H31 H 0.2952 0.3991 0.5360 0.054 Uiso 1 1 calc R U
C32 C 0.2754(2) 0.3738(3) 0.61438(16) 0.0407(10) Uani 1 1 d . .
H32 H 0.3225 0.3644 0.6305 0.049 Uiso 1 1 calc R U
C33 C 0.0995(2) 0.1102(3) 0.69603(16) 0.0440(10) Uani 1 1 d . .
H33A H 0.1060 0.1991 0.6997 0.053 Uiso 1 1 calc R U
H33B H 0.0866 0.0766 0.7298 0.053 Uiso 1 1 calc R U
C34 C 0.0404(2) 0.0836(3) 0.65689(17) 0.0492(11) Uani 1 1 d . .
H34A H 0.0356 -0.0054 0.6523 0.059 Uiso 1 1 calc R U
H34B H -0.0066 0.1154 0.6687 0.059 Uiso 1 1 calc R U
C35 C 0.0037(3) 0.1119(4) 0.5702(2) 0.0613(13) Uani 1 1 d . .
H35A H -0.0444 0.1440 0.5796 0.074 Uiso 1 1 calc R U
H35B H -0.0007 0.0229 0.5657 0.074 Uiso 1 1 calc R U
C36 C 0.0260(3) 0.1688(4) 0.5215(2) 0.0665(16) Uani 1 1 d . .
H36A H -0.0135 0.1600 0.4947 0.080 Uiso 1 1 calc R U
H36B H 0.0354 0.2565 0.5269 0.080 Uiso 1 1 calc R U
C37 C 0.1146(3) 0.1530(4) 0.45752(17) 0.0672(16) Uani 1 1 d . .
H37A H 0.1272 0.2404 0.4603 0.081 Uiso 1 1 calc R U
H37B H 0.0752 0.1435 0.4308 0.081 Uiso 1 1 calc R U
C38 C 0.1797(3) 0.0822(4) 0.44333(17) 0.0725(17) Uani 1 1 d . .
H38A H 0.1691 -0.0059 0.4454 0.087 Uiso 1 1 calc R U
H38B H 0.1922 0.1015 0.4076 0.087 Uiso 1 1 calc R U
C39 C 0.3043(4) 0.0549(4) 0.4645(2) 0.0799(19) Uani 1 1 d . .
H39A H 0.3174 0.0797 0.4295 0.096 Uiso 1 1 calc R U
H39B H 0.2979 -0.0344 0.4648 0.096 Uiso 1 1 calc R U
C40 C 0.3628(3) 0.0906(4) 0.5021(2) 0.0748(17) Uani 1 1 d . .
H40A H 0.4102 0.0580 0.4914 0.090 Uiso 1 1 calc R U
H40B H 0.3665 0.1803 0.5037 0.090 Uiso 1 1 calc R U
C41 C 0.3986(3) 0.0749(4) 0.5904(2) 0.0601(14) Uani 1 1 d . .
H41A H 0.3988 0.1639 0.5959 0.072 Uiso 1 1 calc R U
H41B H 0.4480 0.0500 0.5804 0.072 Uiso 1 1 calc R U
C42 C 0.3796(2) 0.0119(4) 0.63812(18) 0.0540(12) Uani 1 1 d . .
H42A H 0.3751 -0.0765 0.6318 0.065 Uiso 1 1 calc R U
H42B H 0.4183 0.0251 0.6651 0.065 Uiso 1 1 calc R U
C43 C 0.2867(2) -0.0021(3) 0.69784(15) 0.0441(10) Uani 1 1 d . .
H43A H 0.3260 -0.0062 0.7249 0.053 Uiso 1 1 calc R U
H43B H 0.2724 -0.0861 0.6883 0.053 Uiso 1 1 calc R U
C44 C 0.2230(2) 0.0637(3) 0.71741(15) 0.0447(10) Uani 1 1 d . .
H44A H 0.2082 0.0266 0.7500 0.054 Uiso 1 1 calc R U
H44B H 0.2360 0.1497 0.7241 0.054 Uiso 1 1 calc R U
C45 C 0.7853(5) 0.5171(8) 0.5973(3) 0.123(3) Uani 1 1 d . .
H45 H 0.7732 0.4523 0.5745 0.148 Uiso 1 1 calc R U
C46 C 0.7330(7) 0.5996(9) 0.6109(4) 0.154(4) Uani 1 1 d . .
H46 H 0.6852 0.5929 0.5957 0.185 Uiso 1 1 calc R U
C47 C 0.7472(8) 0.6904(11) 0.6453(5) 0.179(7) Uani 1 1 d . .
H47 H 0.7107 0.7435 0.6573 0.215 Uiso 1 1 calc R U
C48 C 0.8210(8) 0.6983(8) 0.6615(3) 0.157(5) Uani 1 1 d . .
H48 H 0.8339 0.7651 0.6830 0.188 Uiso 1 1 calc R U
C49 C 0.8757(5) 0.6224(7) 0.6501(2) 0.103(2) Uani 1 1 d . .
H49 H 0.9242 0.6322 0.6636 0.124 Uiso 1 1 calc R U
C50 C 0.8555(6) 0.5303(7) 0.6174(3) 0.112(2) Uani 1 1 d . .
C51 C 0.9098(5) 0.4470(8) 0.6022(3) 0.166(4) Uani 1 1 d . .
H51A H 0.9301 0.4745 0.5699 0.250 Uiso 1 1 calc R U
H51B H 0.8880 0.3664 0.5972 0.250 Uiso 1 1 calc R U
H51C H 0.9489 0.4426 0.6289 0.250 Uiso 1 1 calc R U

loop_
_atom_site_aniso_label
_atom_site_aniso_U_11
_atom_site_aniso_U_22
_atom_site_aniso_U_33
_atom_site_aniso_U_23
_atom_site_aniso_U_13
_atom_site_aniso_U_12
Lu1 0.03164(10) 0.02004(8) 0.02828(9) -0.00043(6) 0.00028(6) 0.00212(6)
K1 0.0370(5) 0.0264(4) 0.0277(4) 0.0002(3) 0.0023(4) 0.0026(3)
Si1 0.0272(6) 0.0351(5) 0.0342(6) 0.0059(4) 0.0090(5) 0.0029(4)
Si2 0.0409(7) 0.0366(5) 0.0329(6) 0.0073(4) 0.0161(5) 0.0089(5)
O1 0.0415(17) 0.0360(12) 0.0314(15) -0.0050(11) 0.0062(13) -0.0017(11)
O2 0.0340(17) 0.0390(14) 0.0576(19) -0.0067(13) -0.0066(14) -0.0021(11)
O3 0.073(2) 0.0413(15) 0.0425(18) 0.0060(13) -0.0226(16) -0.0019(15)
O4 0.095(3) 0.0433(15) 0.0353(17) -0.0032(13) 0.0200(18) 0.0014(16)
O5 0.052(2) 0.0422(15) 0.063(2) 0.0091(14) 0.0245(17) 0.0021(13)
O6 0.0394(18) 0.0378(13) 0.0518(18) 0.0103(13) -0.0032(14) 0.0048(12)
C1 0.028(2) 0.0218(16) 0.030(2) 0.0027(14) 0.0040(16) 0.0024(14)
C2 0.029(2) 0.0160(14) 0.0259(19) 0.0008(13) 0.0045(16) 0.0018(13)
C3 0.028(2) 0.0147(14) 0.031(2) 0.0040(13) 0.0059(16) 0.0000(13)
C4 0.032(2) 0.0198(15) 0.029(2) 0.0035(14) 0.0076(16) 0.0075(14)
C5 0.057(3) 0.050(2) 0.065(3) 0.010(2) 0.025(2) 0.015(2)
C6 0.039(3) 0.072(3) 0.066(3) -0.013(2) 0.020(2) -0.014(2)
C7 0.047(3) 0.085(3) 0.059(3) 0.034(3) 0.017(2) 0.001(2)
C8 0.027(2) 0.0284(17) 0.027(2) 0.0024(15) 0.0069(16) -0.0024(14)
C9 0.035(2) 0.042(2) 0.033(2) 0.0068(17) 0.0053(18) 0.0044(17)
C10 0.046(3) 0.074(3) 0.034(2) 0.018(2) 0.004(2) 0.009(2)
C11 0.063(3) 0.086(3) 0.030(3) 0.009(2) -0.004(2) -0.008(3)
C12 0.073(4) 0.056(3) 0.036(3) -0.015(2) 0.008(2) -0.011(2)
C13 0.049(3) 0.0355(19) 0.035(2) 0.0011(17) 0.009(2) 0.0003(17)
C14 0.028(2) 0.0271(17) 0.030(2) 0.0085(15) 0.0042(16) -0.0005(15)
C15 0.027(2) 0.0290(18) 0.049(2) 0.0059(16) 0.0077(18) 0.0027(15)
C16 0.039(3) 0.036(2) 0.062(3) -0.0012(19) 0.002(2) -0.0077(18)
C17 0.025(2) 0.060(3) 0.072(3) 0.002(2) -0.003(2) -0.005(2)
C18 0.031(2) 0.048(2) 0.057(3) 0.002(2) -0.001(2) 0.0160(18)
C19 0.034(2) 0.0326(18) 0.038(2) 0.0018(16) 0.0065(18) 0.0043(16)
C20 0.054(3) 0.051(2) 0.072(3) 0.013(2) 0.032(3) -0.001(2)
C21 0.059(3) 0.047(2) 0.043(3) 0.0022(19) 0.023(2) 0.014(2)
C22 0.072(4) 0.074(3) 0.038(3) 0.012(2) 0.019(2) 0.028(2)
C23 0.053(3) 0.0244(17) 0.039(2) -0.0054(16) -0.008(2) 0.0117(17)
C24 0.052(3) 0.0269(19) 0.053(3) 0.0130(18) 0.002(2) 0.0065(17)
C25 0.074(4) 0.047(2) 0.031(2) 0.0033(19) 0.000(2) 0.028(2)
C26 0.063(3) 0.038(2) 0.056(3) -0.008(2) -0.032(3) 0.014(2)
C27 0.035(3) 0.045(2) 0.055(3) 0.007(2) -0.004(2) 0.0137(18)
C28 0.059(3) 0.0206(17) 0.048(3) 0.0016(16) 0.011(2) -0.0009(17)
C29 0.038(3) 0.0238(18) 0.065(3) -0.0063(18) 0.002(2) -0.0033(16)
C30 0.068(3) 0.0254(18) 0.043(3) -0.0076(18) -0.012(2) -0.0015(19)
C31 0.060(3) 0.0254(18) 0.049(3) -0.0091(18) 0.014(2) 0.0036(18)
C32 0.048(3) 0.0189(17) 0.055(3) -0.0029(16) -0.003(2) 0.0004(16)
C33 0.049(3) 0.042(2) 0.043(2) -0.0062(18) 0.023(2) -0.0031(19)
C34 0.033(3) 0.047(2) 0.069(3) 0.000(2) 0.019(2) -0.0014(19)
C35 0.039(3) 0.055(3) 0.088(4) -0.010(3) -0.018(3) 0.003(2)
C36 0.069(4) 0.043(2) 0.083(4) -0.016(2) -0.051(3) 0.012(2)
C37 0.115(5) 0.048(2) 0.035(3) 0.008(2) -0.035(3) -0.023(3)
C38 0.142(6) 0.048(3) 0.028(3) -0.008(2) 0.005(3) -0.027(3)
C39 0.137(6) 0.055(3) 0.051(3) 0.006(2) 0.048(4) 0.015(3)
C40 0.082(4) 0.056(3) 0.091(4) 0.022(3) 0.061(4) 0.014(3)
C41 0.036(3) 0.042(2) 0.104(4) 0.005(3) 0.021(3) 0.0053(19)
C42 0.037(3) 0.046(2) 0.080(3) 0.003(2) 0.003(2) 0.012(2)
C43 0.052(3) 0.0340(19) 0.045(3) 0.0058(18) -0.013(2) -0.0033(19)
C44 0.064(3) 0.043(2) 0.027(2) 0.0006(17) -0.005(2) -0.013(2)
C45 0.100(7) 0.135(7) 0.135(7) 0.014(6) -0.001(6) -0.025(5)
C46 0.221(13) 0.108(7) 0.138(9) 0.021(6) 0.066(8) -0.014(7)
C47 0.227(13) 0.145(9) 0.177(12) 0.101(9) 0.143(12) 0.089(10)
C48 0.291(16) 0.092(6) 0.093(6) 0.048(5) 0.082(10) 0.027(9)
C49 0.176(8) 0.093(5) 0.041(4) 0.014(3) 0.010(4) -0.029(5)
C50 0.144(8) 0.119(6) 0.075(5) 0.007(4) 0.034(5) -0.003(6)
C51 0.185(10) 0.211(9) 0.104(7) -0.015(6) 0.026(6) 0.048(8)

loop_
_atom_type_symbol
_atom_type_description
_atom_type_scat_dispersion_real
_atom_type_scat_dispersion_imag
_atom_type_scat_source
C C 0.0033 0.0016 'International Tables Vol C Tables 4.2.6.8 and 6.1.1.4'
H H 0.0000 0.0000 'International Tables Vol C Tables 4.2.6.8 and 6.1.1.4'
Lu Lu -0.4720 5.8584 'International Tables Vol C Tables 4.2.6.8 and 6.1.1.4'
O O 0.0106 0.0060 'International Tables Vol C Tables 4.2.6.8 and 6.1.1.4'
Si Si 0.0817 0.0704 'International Tables Vol C Tables 4.2.6.8 and 6.1.1.4'
K K 0.2009 0.2494 'International Tables Vol C Tables 4.2.6.8 and 6.1.1.4'

loop_
_geom_angle_atom_site_label_1
_geom_angle_atom_site_label_2
_geom_angle_atom_site_label_3
_geom_angle
_geom_angle_site_symmetry_1
_geom_angle_site_symmetry_3
C1 Lu1 C23 84.49(11) . .
C1 Lu1 C24 107.10(12) . .
C1 Lu1 C25 134.99(11) . .
C1 Lu1 C26 124.83(13) . .
C1 Lu1 C27 94.29(12) . .
C1 Lu1 C28 81.98(12) . .
C1 Lu1 C29 102.70(12) . .
C1 Lu1 C30 131.81(11) . .
C1 Lu1 C31 125.53(12) . .
C1 Lu1 C32 95.01(12) . .
C4 Lu1 C1 78.87(12) . .
C4 Lu1 C23 104.02(11) . .
C4 Lu1 C24 88.07(12) . .
C4 Lu1 C25 104.88(14) . .
C4 Lu1 C26 134.95(14) . .
C4 Lu1 C27 134.48(11) . .
C4 Lu1 C28 103.60(12) . .
C4 Lu1 C29 130.00(11) . .
C4 Lu1 C30 117.28(13) . .
C4 Lu1 C31 87.18(12) . .
C4 Lu1 C32 78.95(11) . .
C23 Lu1 C26 50.51(12) . .
C23 Lu1 C27 30.63(12) . .
C23 Lu1 C30 127.81(13) . .
C23 Lu1 C31 149.77(13) . .
C23 Lu1 C32 176.81(13) . .
C24 Lu1 C23 30.70(11) . .
C24 Lu1 C25 30.78(12) . .
C24 Lu1 C26 50.44(13) . .
C24 Lu1 C27 50.68(13) . .
C24 Lu1 C30 117.91(13) . .
C24 Lu1 C31 124.91(13) . .
C24 Lu1 C32 151.71(13) . .
C25 Lu1 C23 50.74(12) . .
C25 Lu1 C26 30.38(13) . .
C25 Lu1 C27 50.67(13) . .
C25 Lu1 C30 87.19(13) . .
C25 Lu1 C31 99.46(13) . .
C25 Lu1 C32 129.95(12) . .
C26 Lu1 C27 30.69(12) . .
C26 Lu1 C31 102.00(13) . .
C27 Lu1 C31 129.65(14) . .
C28 Lu1 C23 146.12(13) . .
C28 Lu1 C24 166.60(14) . .
C28 Lu1 C25 136.89(14) . .
C28 Lu1 C26 116.33(14) . .
C28 Lu1 C27 120.09(13) . .
C28 Lu1 C30 50.87(13) . .
C28 Lu1 C31 50.59(12) . .
C28 Lu1 C32 30.79(12) . .
C29 Lu1 C23 125.97(13) . .
C29 Lu1 C24 135.61(14) . .
C29 Lu1 C25 107.38(14) . .
C29 Lu1 C26 85.52(13) . .
C29 Lu1 C27 95.49(13) . .
C29 Lu1 C28 31.00(12) . .
C29 Lu1 C30 30.94(12) . .
C29 Lu1 C31 50.75(13) . .
C29 Lu1 C32 51.05(13) . .
C30 Lu1 C26 77.43(12) . .
C30 Lu1 C27 100.84(13) . .
C30 Lu1 C31 30.41(12) . .
C30 Lu1 C32 50.62(13) . .
C32 Lu1 C26 128.05(12) . .
C32 Lu1 C27 146.50(13) . .
C32 Lu1 C31 30.52(12) . .
O1 K1 O2 59.24(8) . .
O1 K1 O5 116.38(8) . .
O1 K1 C24 82.69(8) . 1_545
O1 K1 C28 76.79(9) . .
O1 K1 C29 88.65(9) . .
O1 K1 C30 113.78(9) . .
O1 K1 C31 117.28(9) . .
O1 K1 C32 94.19(9) . .
O2 K1 O5 167.96(7) . .
O2 K1 C24 97.38(9) . 1_545
O2 K1 C28 79.19(9) . .
O2 K1 C29 65.88(9) . .
O2 K1 C30 83.38(10) . .
O2 K1 C31 106.21(9) . .
O2 K1 C32 103.86(9) . .
O3 K1 O1 115.49(9) . .
O3 K1 O2 60.39(9) . .
O3 K1 O5 117.72(10) . .
O3 K1 C24 84.36(9) . 1_545
O3 K1 C28 111.81(10) . .
O3 K1 C29 86.50(10) . .
O3 K1 C30 79.03(9) . .
O3 K1 C31 99.12(10) . .
O3 K1 C32 120.36(9) . .
O4 K1 O1 164.54(7) . .
O4 K1 O2 121.44(10) . .
O4 K1 O3 61.30(10) . .
O4 K1 O5 59.35(10) . .
O4 K1 O6 118.27(10) . .
O4 K1 C24 81.93(9) . 1_545
O4 K1 C28 118.66(9) . .
O4 K1 C29 105.82(10) . .
O4 K1 C30 81.07(9) . .
O4 K1 C31 77.94(9) . .
O4 K1 C32 100.25(10) . .
O5 K1 C24 70.63(9) . 1_545
O5 K1 C28 111.45(10) . .
O5 K1 C29 126.12(9) . .
O5 K1 C30 108.25(10) . .
O5 K1 C31 85.79(9) . .
O5 K1 C32 87.37(10) . .
O6 K1 O1 60.33(8) . .
O6 K1 O2 119.27(8) . .
O6 K1 O3 164.72(7) . .
O6 K1 O5 58.97(9) . .
O6 K1 C24 80.53(9) . 1_545
O6 K1 C28 82.22(10) . .
O6 K1 C29 107.55(10) . .
O6 K1 C30 116.24(9) . .
O6 K1 C31 95.54(10) . .
O6 K1 C32 74.92(9) . .
C28 K1 C24 157.89(10) . 1_545
C28 K1 C29 25.36(10) . .
C28 K1 C30 41.51(10) . .
C28 K1 C31 41.27(10) . .
C28 K1 C32 25.30(10) . .
C29 K1 C24 163.25(11) . 1_545
C29 K1 C30 25.34(10) . .
C29 K1 C31 41.24(10) . .
C29 K1 C32 41.48(10) . .
C30 K1 C24 160.44(10) . 1_545
C30 K1 C31 25.00(10) . .
C30 K1 C32 41.33(10) . .
C31 K1 C24 154.64(10) . 1_545
C32 K1 C24 153.19(11) . 1_545
C32 K1 C31 25.09(10) . .
C1 Si1 C5 110.78(16) . .
C1 Si1 C6 109.68(18) . .
C1 Si1 C7 118.53(18) . .
C5 Si1 C7 107.7(2) . .
C6 Si1 C5 105.2(2) . .
C6 Si1 C7 103.9(2) . .
C4 Si2 C20 117.95(18) . .
C4 Si2 C21 112.01(15) . .
C4 Si2 C22 109.13(18) . .
C20 Si2 C21 107.6(2) . .
C22 Si2 C20 104.2(2) . .
C22 Si2 C21 104.86(19) . .
C33 O1 K1 115.2(2) . .
C33 O1 C44 113.3(3) . .
C44 O1 K1 114.1(2) . .
C34 O2 K1 115.9(2) . .
C34 O2 C35 112.4(3) . .
C35 O2 K1 114.8(3) . .
C36 O3 K1 112.3(2) . .
C37 O3 K1 111.0(3) . .
C37 O3 C36 113.4(4) . .
C38 O4 K1 114.2(3) . .
C39 O4 K1 118.6(3) . .
C39 O4 C38 112.3(4) . .
C40 O5 K1 111.0(3) . .
C41 O5 K1 109.8(2) . .
C41 O5 C40 113.9(4) . .
C42 O6 K1 118.9(2) . .
C43 O6 K1 114.7(2) . .
C43 O6 C42 112.3(3) . .
Si1 C1 Lu1 127.27(18) . .
C2 C1 Lu1 107.4(2) . .
C2 C1 Si1 124.9(3) . .
C1 C2 C3 122.6(3) . .
C1 C2 C8 122.2(3) . .
C8 C2 C3 115.2(3) . .
C4 C3 C2 123.0(3) . .
C4 C3 C14 121.3(3) . .
C14 C3 C2 115.6(3) . .
Si2 C4 Lu1 126.71(18) . .
C3 C4 Lu1 107.6(2) . .
C3 C4 Si2 125.1(3) . .
Si1 C5 H5A 109.5 . .
Si1 C5 H5B 109.5 . .
Si1 C5 H5C 109.5 . .
H5A C5 H5B 109.5 . .
H5A C5 H5C 109.5 . .
H5B C5 H5C 109.5 . .
Si1 C6 H6A 109.5 . .
Si1 C6 H6B 109.5 . .
Si1 C6 H6C 109.5 . .
H6A C6 H6B 109.5 . .
H6A C6 H6C 109.5 . .
H6B C6 H6C 109.5 . .
Si1 C7 H7A 109.5 . .
Si1 C7 H7B 109.5 . .
Si1 C7 H7C 109.5 . .
H7A C7 H7B 109.5 . .
H7A C7 H7C 109.5 . .
H7B C7 H7C 109.5 . .
C9 C8 C2 120.2(3) . .
C13 C8 C2 122.9(3) . .
C13 C8 C9 116.8(3) . .
C8 C9 H9 119.0 . .
C10 C9 C8 122.0(4) . .
C10 C9 H9 119.0 . .
C9 C10 H10 119.9 . .
C11 C10 C9 120.2(4) . .
C11 C10 H10 119.9 . .
C10 C11 H11 120.4 . .
C12 C11 C10 119.2(4) . .
C12 C11 H11 120.4 . .
C11 C12 H12 119.6 . .
C11 C12 C13 120.7(4) . .
C13 C12 H12 119.6 . .
C8 C13 C12 120.9(4) . .
C8 C13 H13 119.5 . .
C12 C13 H13 119.5 . .
C15 C14 C3 122.2(3) . .
C15 C14 C19 117.7(3) . .
C19 C14 C3 120.0(3) . .
C14 C15 H15 119.5 . .
C16 C15 C14 121.0(3) . .
C16 C15 H15 119.5 . .
C15 C16 H16 119.6 . .
C15 C16 C17 120.7(4) . .
C17 C16 H16 119.6 . .
C16 C17 H17 120.5 . .
C16 C17 C18 119.1(4) . .
C18 C17 H17 120.5 . .
C17 C18 H18 119.9 . .
C19 C18 C17 120.3(3) . .
C19 C18 H18 119.9 . .
C14 C19 H19 119.5 . .
C18 C19 C14 121.1(3) . .
C18 C19 H19 119.5 . .
Si2 C20 H20A 109.5 . .
Si2 C20 H20B 109.5 . .
Si2 C20 H20C 109.5 . .
H20A C20 H20B 109.5 . .
H20A C20 H20C 109.5 . .
H20B C20 H20C 109.5 . .
Si2 C21 H21A 109.5 . .
Si2 C21 H21B 109.5 . .
Si2 C21 H21C 109.5 . .
H21A C21 H21B 109.5 . .
H21A C21 H21C 109.5 . .
H21B C21 H21C 109.5 . .
Si2 C22 H22A 109.5 . .
Si2 C22 H22B 109.5 . .
Si2 C22 H22C 109.5 . .
H22A C22 H22B 109.5 . .
H22A C22 H22C 109.5 . .
H22B C22 H22C 109.5 . .
Lu1 C23 K1 140.05(15) . 1_565
Lu1 C23 H23 116.4 . .
K1 C23 H23 66.4 1_565 .
C24 C23 Lu1 74.09(19) . .
C24 C23 K1 74.2(2) . 1_565
C24 C23 H23 125.9 . .
C24 C23 C27 108.2(4) . .
C27 C23 Lu1 75.7(2) . .
C27 C23 K1 137.9(2) . 1_565
C27 C23 H23 125.9 . .
Lu1 C24 K1 147.15(16) . 1_565
Lu1 C24 H24 116.1 . .
K1 C24 H24 59.5 1_565 .
C23 C24 Lu1 75.21(19) . .
C23 C24 K1 82.8(2) . 1_565
C23 C24 H24 125.9 . .
C23 C24 C25 108.1(4) . .
C25 C24 Lu1 74.8(2) . .
C25 C24 K1 136.2(3) . 1_565
C25 C24 H24 125.9 . .
Lu1 C25 H25 115.8 . .
C24 C25 Lu1 74.4(2) . .
C24 C25 H25 125.9 . .
C26 C25 Lu1 76.1(2) . .
C26 C25 C24 108.2(4) . .
C26 C25 H25 125.9 . .
Lu1 C26 H26 117.7 . .
C25 C26 Lu1 73.6(2) . .
C25 C26 H26 125.9 . .
C25 C26 C27 108.3(4) . .
C27 C26 Lu1 74.8(2) . .
C27 C26 H26 125.9 . .
Lu1 C27 H27 117.5 . .
C23 C27 Lu1 73.6(2) . .
C23 C27 C26 107.1(4) . .
C23 C27 H27 126.4 . .
C26 C27 Lu1 74.5(2) . .
C26 C27 H27 126.4 . .
Lu1 C28 K1 133.96(16) . .
Lu1 C28 H28 116.0 . .
K1 C28 H28 109.9 . .
C29 C28 Lu1 74.09(19) . .
C29 C28 K1 77.8(2) . .
C29 C28 H28 125.8 . .
C29 C28 C32 108.4(4) . .
C32 C28 Lu1 76.14(19) . .
C32 C28 K1 79.2(2) . .
C32 C28 H28 125.8 . .
Lu1 C29 K1 133.85(16) . .
Lu1 C29 H29 114.8 . .
K1 C29 H29 111.3 . .
C28 C29 Lu1 74.9(2) . .
C28 C29 K1 76.8(2) . .
C28 C29 H29 126.0 . .
C28 C29 C30 107.9(4) . .
C30 C29 Lu1 76.5(2) . .
C30 C29 K1 78.5(2) . .
C30 C29 H29 126.0 . .
Lu1 C30 K1 130.30(15) . .
Lu1 C30 H30 117.7 . .
K1 C30 H30 111.8 . .
C29 C30 Lu1 72.6(2) . .
C29 C30 K1 76.1(2) . .
C29 C30 H30 126.1 . .
C31 C30 Lu1 75.6(2) . .
C31 C30 K1 78.5(2) . .
C31 C30 C29 107.8(4) . .
C31 C30 H30 126.1 . .
Lu1 C31 K1 128.40(15) . .
Lu1 C31 H31 118.1 . .
K1 C31 H31 113.5 . .
C30 C31 Lu1 74.0(2) . .
C30 C31 K1 76.5(2) . .
C30 C31 H31 125.9 . .
C30 C31 C32 108.3(4) . .
C32 C31 Lu1 74.0(2) . .
C32 C31 K1 76.5(2) . .
C32 C31 H31 125.9 . .
Lu1 C32 K1 130.19(16) . .
Lu1 C32 H32 117.3 . .
K1 C32 H32 112.4 . .
C28 C32 Lu1 73.07(19) . .
C28 C32 K1 75.5(2) . .
C28 C32 C31 107.5(4) . .
C28 C32 H32 126.2 . .
C31 C32 Lu1 75.51(19) . .
C31 C32 K1 78.4(2) . .
C31 C32 H32 126.2 . .
O1 C33 H33A 110.0 . .
O1 C33 H33B 110.0 . .
O1 C33 C34 108.4(3) . .
H33A C33 H33B 108.4 . .
C34 C33 H33A 110.0 . .
C34 C33 H33B 110.0 . .
O2 C34 C33 109.8(3) . .
O2 C34 H34A 109.7 . .
O2 C34 H34B 109.7 . .
C33 C34 H34A 109.7 . .
C33 C34 H34B 109.7 . .
H34A C34 H34B 108.2 . .
O2 C35 H35A 109.8 . .
O2 C35 H35B 109.8 . .
O2 C35 C36 109.2(4) . .
H35A C35 H35B 108.3 . .
C36 C35 H35A 109.8 . .
C36 C35 H35B 109.8 . .
O3 C36 C35 108.8(3) . .
O3 C36 H36A 109.9 . .
O3 C36 H36B 109.9 . .
C35 C36 H36A 109.9 . .
C35 C36 H36B 109.9 . .
H36A C36 H36B 108.3 . .
O3 C37 H37A 109.9 . .
O3 C37 H37B 109.9 . .
O3 C37 C38 108.7(4) . .
H37A C37 H37B 108.3 . .
C38 C37 H37A 109.9 . .
C38 C37 H37B 109.9 . .
O4 C38 C37 108.9(3) . .
O4 C38 H38A 109.9 . .
O4 C38 H38B 109.9 . .
C37 C38 H38A 109.9 . .
C37 C38 H38B 109.9 . .
H38A C38 H38B 108.3 . .
O4 C39 H39A 109.9 . .
O4 C39 H39B 109.9 . .
O4 C39 C40 108.7(4) . .
H39A C39 H39B 108.3 . .
C40 C39 H39A 109.9 . .
C40 C39 H39B 109.9 . .
O5 C40 C39 109.2(4) . .
O5 C40 H40A 109.8 . .
O5 C40 H40B 109.8 . .
C39 C40 H40A 109.8 . .
C39 C40 H40B 109.8 . .
H40A C40 H40B 108.3 . .
O5 C41 H41A 110.0 . .
O5 C41 H41B 110.0 . .
O5 C41 C42 108.6(4) . .
H41A C41 H41B 108.3 . .
C42 C41 H41A 110.0 . .
C42 C41 H41B 110.0 . .
O6 C42 C41 108.4(3) . .
O6 C42 H42A 110.0 . .
O6 C42 H42B 110.0 . .
C41 C42 H42A 110.0 . .
C41 C42 H42B 110.0 . .
H42A C42 H42B 108.4 . .
O6 C43 H43A 109.8 . .
O6 C43 H43B 109.8 . .
O6 C43 C44 109.3(3) . .
H43A C43 H43B 108.3 . .
C44 C43 H43A 109.8 . .
C44 C43 H43B 109.8 . .
O1 C44 C43 108.6(3) . .
O1 C44 H44A 110.0 . .
O1 C44 H44B 110.0 . .
C43 C44 H44A 110.0 . .
C43 C44 H44B 110.0 . .
H44A C44 H44B 108.3 . .
C46 C45 H45 120.6 . .
C46 C45 C50 118.8(10) . .
C50 C45 H45 120.6 . .
C45 C46 H46 118.8 . .
C47 C46 C45 122.4(13) . .
C47 C46 H46 118.8 . .
C46 C47 H47 123.2 . .
C46 C47 C48 113.5(11) . .
C48 C47 H47 123.2 . .
C47 C48 H48 116.1 . .
C49 C48 C47 127.9(12) . .
C49 C48 H48 116.1 . .
C48 C49 H49 122.9 . .
C48 C49 C50 114.3(9) . .
C50 C49 H49 122.9 . .
C45 C50 C51 118.7(9) . .
C49 C50 C45 122.8(9) . .
C49 C50 C51 118.5(10) . .
C50 C51 H51A 109.5 . .
C50 C51 H51B 109.5 . .
C50 C51 H51C 109.5 . .
H51A C51 H51B 109.5 . .
H51A C51 H51C 109.5 . .
H51B C51 H51C 109.5 . .

loop_
_geom_bond_atom_site_label_1
_geom_bond_atom_site_label_2
_geom_bond_distance
_geom_bond_site_symmetry_2
Lu1 C1 2.369(3) .
Lu1 C4 2.350(4) .
Lu1 C23 2.632(3) .
Lu1 C24 2.618(3) .
Lu1 C25 2.624(4) .
Lu1 C26 2.655(4) .
Lu1 C27 2.659(4) .
Lu1 C28 2.614(3) .
Lu1 C29 2.603(3) .
Lu1 C30 2.652(3) .
Lu1 C31 2.672(3) .
Lu1 C32 2.652(3) .
K1 O1 2.801(2) .
K1 O2 2.839(3) .
K1 O3 2.791(3) .
K1 O4 2.774(3) .
K1 O5 2.874(3) .
K1 O6 2.790(3) .
K1 C24 3.419(4) 1_545
K1 C28 3.169(3) .
K1 C29 3.182(3) .
K1 C30 3.212(3) .
K1 C31 3.238(4) .
K1 C32 3.215(3) .
Si1 C1 1.845(4) .
Si1 C5 1.876(4) .
Si1 C6 1.873(4) .
Si1 C7 1.880(4) .
Si2 C4 1.850(3) .
Si2 C20 1.883(4) .
Si2 C21 1.896(3) .
Si2 C22 1.879(4) .
O1 C33 1.409(4) .
O1 C44 1.425(5) .
O2 C34 1.412(5) .
O2 C35 1.416(5) .
O3 C36 1.432(5) .
O3 C37 1.413(5) .
O4 C38 1.421(6) .
O4 C39 1.407(6) .
O5 C40 1.421(5) .
O5 C41 1.409(6) .
O6 C42 1.425(4) .
O6 C43 1.412(4) .
C1 C2 1.356(5) .
C2 C3 1.526(4) .
C2 C8 1.505(5) .
C3 C4 1.360(5) .
C3 C14 1.512(5) .
C5 H5A 0.9800 .
C5 H5B 0.9800 .
C5 H5C 0.9800 .
C6 H6A 0.9800 .
C6 H6B 0.9800 .
C6 H6C 0.9800 .
C7 H7A 0.9800 .
C7 H7B 0.9800 .
C7 H7C 0.9800 .
C8 C9 1.389(5) .
C8 C13 1.387(5) .
C9 H9 0.9500 .
C9 C10 1.375(5) .
C10 H10 0.9500 .
C10 C11 1.369(6) .
C11 H11 0.9500 .
C11 C12 1.368(6) .
C12 H12 0.9500 .
C12 C13 1.388(5) .
C13 H13 0.9500 .
C14 C15 1.388(5) .
C14 C19 1.394(5) .
C15 H15 0.9500 .
C15 C16 1.371(5) .
C16 H16 0.9500 .
C16 C17 1.379(5) .
C17 H17 0.9500 .
C17 C18 1.381(5) .
C18 H18 0.9500 .
C18 C19 1.375(5) .
C19 H19 0.9500 .
C20 H20A 0.9800 .
C20 H20B 0.9800 .
C20 H20C 0.9800 .
C21 H21A 0.9800 .
C21 H21B 0.9800 .
C21 H21C 0.9800 .
C22 H22A 0.9800 .
C22 H22B 0.9800 .
C22 H22C 0.9800 .
C23 K1 3.525(3) 1_565
C23 H23 0.9500 .
C23 C24 1.390(5) .
C23 C27 1.398(5) .
C24 K1 3.419(3) 1_565
C24 H24 0.9500 .
C24 C25 1.391(6) .
C25 H25 0.9500 .
C25 C26 1.383(6) .
C26 H26 0.9500 .
C26 C27 1.406(6) .
C27 H27 0.9500 .
C28 H28 0.9500 .
C28 C29 1.394(6) .
C28 C32 1.399(5) .
C29 H29 0.9500 .
C29 C30 1.403(6) .
C30 H30 0.9500 .
C30 C31 1.396(6) .
C31 H31 0.9500 .
C31 C32 1.402(5) .
C32 H32 0.9500 .
C33 H33A 0.9900 .
C33 H33B 0.9900 .
C33 C34 1.487(6) .
C34 H34A 0.9900 .
C34 H34B 0.9900 .
C35 H35A 0.9900 .
C35 H35B 0.9900 .
C35 C36 1.486(7) .
C36 H36A 0.9900 .
C36 H36B 0.9900 .
C37 H37A 0.9900 .
C37 H37B 0.9900 .
C37 C38 1.484(7) .
C38 H38A 0.9900 .
C38 H38B 0.9900 .
C39 H39A 0.9900 .
C39 H39B 0.9900 .
C39 C40 1.477(8) .
C40 H40A 0.9900 .
C40 H40B 0.9900 .
C41 H41A 0.9900 .
C41 H41B 0.9900 .
C41 C42 1.476(6) .
C42 H42A 0.9900 .
C42 H42B 0.9900 .
C43 H43A 0.9900 .
C43 H43B 0.9900 .
C43 C44 1.480(5) .
C44 H44A 0.9900 .
C44 H44B 0.9900 .
C45 H45 0.9500 .
C45 C46 1.376(11) .
C45 C50 1.379(10) .
C46 H46 0.9500 .
C46 C47 1.361(15) .
C47 H47 0.9500 .
C47 C48 1.403(14) .
C48 H48 0.9500 .
C48 C49 1.347(11) .
C49 H49 0.9500 .
C49 C50 1.364(9) .
C50 C51 1.422(9) .
C51 H51A 0.9800 .
C51 H51B 0.9800 .
C51 H51C 0.9800 .
